data_7045721
loop_
_publ_author_name
'Jassal, Amanpreet Kaur'
'Sran, Balkaran Singh'
'Suffren, Yan'
'Bernot, Kevin'
'Pointillart, Fabrice'
'Cador, Olivier'
'Hundal, Geeta'

_publ_section_title
;
 Structural diversity and photo-physical and magnetic properties of
 dimeric to 1D polymeric coordination polymers of lighter lanthanide(iii)
 dinitrobenzoates.
;
_journal_issue 13
_journal_name_full 'Dalton transactions (Cambridge, England : 2003)'
_journal_page_first 4722
_journal_page_last 4732
_journal_paper_doi 10.1039/c7dt04596d
_journal_volume 47
_journal_year 2018
_chemical_formula_moiety 'C22 H26 Gd2 N4 O24'
_chemical_formula_sum 'C22 H26 Gd2 N4 O24'
_chemical_formula_weight 1044.95
_space_group_crystal_system orthorhombic
_space_group_IT_number 61
_space_group_name_Hall '-P 2ac 2ab'
_space_group_name_H-M_alt 'P b c a'
_symmetry_space_group_name_Hall '-P 2ac 2ab'
_symmetry_space_group_name_H-M 'P b c a'
_atom_sites_solution_hydrogens mixed
_atom_sites_solution_primary direct
_atom_sites_solution_secondary difmap
_audit_creation_method SHELXL-2017/1
_audit_update_record
;
2018-02-08 deposited with the CCDC.
2018-02-23 downloaded from the CCDC.
;
_cell_angle_alpha 90
_cell_angle_beta 90
_cell_angle_gamma 90
_cell_formula_units_Z 4
_cell_length_a 14.1321(4)
_cell_length_b 8.8970(3)
_cell_length_c 25.7568(7)
_cell_measurement_reflns_used 9938
_cell_measurement_temperature 100(2)
_cell_measurement_theta_max 35.42
_cell_measurement_theta_min 2.37
_cell_volume 3238.49(17)
_computing_cell_refinement 'Bruker SAINT'
_computing_data_collection 'Bruker APEX2'
_computing_data_reduction 'Bruker SAINT'
_computing_molecular_graphics 'Bruker SHELXTL'
_computing_publication_material 'Bruker SHELXTL'
_computing_structure_refinement 'SHELXL-2017/1 (Sheldrick, 2017)'
_computing_structure_solution 'Sir-92 (Altomare et al., 1993)'
_diffrn_ambient_temperature 100(2)
_diffrn_measured_fraction_theta_full 0.999
_diffrn_measured_fraction_theta_max 0.980
_diffrn_measurement_device_type 'Bruker APEX-II CCD'
_diffrn_measurement_method '\f and \w scans'
_diffrn_radiation_type MoK\a
_diffrn_radiation_wavelength 0.71073
_diffrn_reflns_av_R_equivalents 0.0249
_diffrn_reflns_av_unetI/netI 0.0207
_diffrn_reflns_Laue_measured_fraction_full 0.999
_diffrn_reflns_Laue_measured_fraction_max 0.980
_diffrn_reflns_limit_h_max 22
_diffrn_reflns_limit_h_min -17
_diffrn_reflns_limit_k_max 14
_diffrn_reflns_limit_k_min -8
_diffrn_reflns_limit_l_max 33
_diffrn_reflns_limit_l_min -41
_diffrn_reflns_number 30138
_diffrn_reflns_point_group_measured_fraction_full 0.999
_diffrn_reflns_point_group_measured_fraction_max 0.980
_diffrn_reflns_theta_full 25.242
_diffrn_reflns_theta_max 35.442
_diffrn_reflns_theta_min 1.581
_diffrn_source 'fine-focus sealed tube'
_exptl_absorpt_coefficient_mu 4.166
_exptl_absorpt_correction_T_max 0.619
_exptl_absorpt_correction_T_min 0.531
_exptl_absorpt_correction_type multi-scan
_exptl_absorpt_process_details 'SADABS-2008/1 - Bruker AXS area detector scaling and absorption correction'
_exptl_crystal_colour White
_exptl_crystal_density_diffrn 2.143
_exptl_crystal_density_method 'not measured'
_exptl_crystal_description Needles
_exptl_crystal_F_000 2024
_exptl_crystal_size_max 0.170
_exptl_crystal_size_mid 0.150
_exptl_crystal_size_min 0.130
_refine_diff_density_max 2.483
_refine_diff_density_min -1.556
_refine_diff_density_rms 0.136
_refine_ls_extinction_method none
_refine_ls_goodness_of_fit_ref 1.243
_refine_ls_hydrogen_treatment mixed
_refine_ls_matrix_type full
_refine_ls_number_parameters 249
_refine_ls_number_reflns 7216
_refine_ls_number_restraints 6
_refine_ls_restrained_S_all 1.243
_refine_ls_R_factor_all 0.0325
_refine_ls_R_factor_gt 0.0270
_refine_ls_shift/su_max 0.001
_refine_ls_shift/su_mean 0.000
_refine_ls_structure_factor_coef Fsqd
_refine_ls_weighting_details 'w=1/[\s^2^(Fo^2^)+(0.0140P)^2^+7.9895P] where P=(Fo^2^+2Fc^2^)/3'
_refine_ls_weighting_scheme calc
_refine_ls_wR_factor_gt 0.0603
_refine_ls_wR_factor_ref 0.0626
_reflns_Friedel_coverage 0.000
_reflns_number_gt 6412
_reflns_number_total 7216
_reflns_threshold_expression 'I > 2\s(I)'
_cod_data_source_file c7dt04596d2.cif
_cod_data_source_block GDAC_24dnb
_cod_depositor_comments
;
The following automatic conversions were performed:

'_exptl_absorpt_correction_type' value 'Multi-scan' changed to
'multi-scan' according to
/home/data/users/saulius/crontab/automatic-downloads/rss-feeds/RSC/lib/dictionaries/cif_core.dic
dictionary named 'cif_core.dic' version 2.4.2 from 2011-04-26.

Automatic conversion script
Id: cif_fix_values 4973 2017-02-22 13:04:09Z antanas 

 Adding full bibliography for 7045715--7045724.cif.
;
_cod_database_code 7045721
_shelx_shelxl_version_number 2017/1
_shelx_space_group_comment
;
The symmetry employed for this shelxl refinement is uniquely defined
by the following loop, which should always be used as a source of
symmetry information in preference to the above space-group names.
They are only intended as comments.
;
_shelx_estimated_absorpt_t_min 0.538
_shelx_estimated_absorpt_t_max 0.613

loop_
_space_group_symop_operation_xyz
'x, y, z'
'-x+1/2, -y, z+1/2'
'-x, y+1/2, -z+1/2'
'x+1/2, -y+1/2, -z'
'-x, -y, -z'
'x-1/2, y, -z-1/2'
'x, -y-1/2, z-1/2'
'-x-1/2, y-1/2, z'

loop_
_atom_site_label
_atom_site_type_symbol
_atom_site_fract_x
_atom_site_fract_y
_atom_site_fract_z
_atom_site_U_iso_or_equiv
_atom_site_adp_type
_atom_site_occupancy
_atom_site_site_symmetry_order
_atom_site_calc_flag
_atom_site_refinement_flags_posn
_atom_site_refinement_flags_adp
C1 C 0.11099(15) 0.2019(2) 0.14651(8) 0.0118(3) Uani 1 1 d . .
C2 C 0.13510(16) 0.2920(2) 0.19423(8) 0.0122(3) Uani 1 1 d . .
C3 C 0.07515(15) 0.3103(2) 0.23688(9) 0.0129(3) Uani 1 1 d . .
C4 C 0.10220(16) 0.3831(3) 0.28205(9) 0.0138(3) Uani 1 1 d . .
H4 H 0.060840 0.391735 0.310979 0.017 Uiso 1 1 calc R U
C5 C 0.19256(16) 0.4427(2) 0.28280(8) 0.0136(3) Uani 1 1 d . .
C6 C 0.25460(16) 0.4305(3) 0.24165(9) 0.0153(4) Uani 1 1 d . .
H6 H 0.315831 0.474293 0.243446 0.018 Uiso 1 1 calc R U
C7 C 0.22581(16) 0.3529(3) 0.19745(9) 0.0152(4) Uani 1 1 d . .
H7 H 0.268405 0.341296 0.169202 0.018 Uiso 1 1 calc R U
C8 C 0.00842(18) -0.4141(3) 0.11371(12) 0.0219(5) Uani 1 1 d . .
H8A H 0.042998 -0.447601 0.144586 0.033 Uiso 1 1 calc R U
H8B H 0.019735 -0.484509 0.085130 0.033 Uiso 1 1 calc R U
H8C H -0.059446 -0.410414 0.121433 0.033 Uiso 1 1 calc R U
C9 C 0.04182(15) -0.2614(2) 0.09847(8) 0.0112(3) Uani 1 1 d . .
C10 C 0.13824(18) -0.2957(3) -0.07441(10) 0.0191(4) Uani 1 1 d . .
H10A H 0.085006 -0.292377 -0.098765 0.029 Uiso 1 1 calc R U
H10B H 0.140985 -0.395032 -0.058026 0.029 Uiso 1 1 calc R U
H10C H 0.197368 -0.276858 -0.093199 0.029 Uiso 1 1 calc R U
C11 C 0.12509(15) -0.1781(2) -0.03360(8) 0.0110(3) Uani 1 1 d . .
N1 N -0.02322(14) 0.2569(2) 0.23459(8) 0.0172(4) Uani 1 1 d . .
N2 N 0.22350(15) 0.5206(2) 0.33008(8) 0.0171(3) Uani 1 1 d . .
O1 O 0.07903(13) 0.07085(19) 0.15133(7) 0.0168(3) Uani 1 1 d . .
O2 O 0.12944(12) 0.25841(18) 0.10255(7) 0.0135(3) Uani 1 1 d . .
O3 O -0.06515(14) 0.2682(3) 0.19324(8) 0.0245(4) Uani 1 1 d . .
O4 O -0.05804(15) 0.2069(3) 0.27469(9) 0.0301(5) Uani 1 1 d . .
O5 O 0.17888(16) 0.4979(2) 0.36993(8) 0.0259(4) Uani 1 1 d . .
O6 O 0.29287(15) 0.6034(2) 0.32684(8) 0.0272(4) Uani 1 1 d . .
O7 O -0.01657(12) -0.16315(19) 0.08374(7) 0.0153(3) Uani 1 1 d . .
O8 O 0.12992(11) -0.23125(18) 0.09860(7) 0.0148(3) Uani 1 1 d . .
O9 O 0.04563(11) -0.11297(18) -0.02752(7) 0.0130(3) Uani 1 1 d . .
O10 O 0.19237(12) -0.1459(2) -0.00347(7) 0.0170(3) Uani 1 1 d . .
O1W O 0.26321(11) 0.02264(18) 0.08334(7) 0.0147(3) Uani 1 1 d D .
H11W H 0.298(2) -0.049(2) 0.0874(14) 0.018 Uiso 1 1 d D U
H12W H 0.298(2) 0.095(2) 0.0879(13) 0.018 Uiso 1 1 d D U
O2W O 0.14759(12) 0.1904(2) -0.00825(7) 0.0171(3) Uani 1 1 d D .
H22W H 0.122(2) 0.191(4) -0.0367(9) 0.021 Uiso 1 1 d D U
H21W H 0.1943(17) 0.242(3) -0.0111(12) 0.021 Uiso 1 1 d D U
Gd1 Gd 0.10294(2) 0.01653(2) 0.05664(2) 0.00852(3) Uani 1 1 d . .

loop_
_atom_site_aniso_label
_atom_site_aniso_U_11
_atom_site_aniso_U_22
_atom_site_aniso_U_33
_atom_site_aniso_U_23
_atom_site_aniso_U_13
_atom_site_aniso_U_12
C1 0.0100(8) 0.0122(8) 0.0134(8) -0.0022(7) 0.0006(6) 0.0014(6)
C2 0.0109(9) 0.0120(8) 0.0137(8) -0.0009(7) 0.0003(6) -0.0001(6)
C3 0.0091(8) 0.0127(8) 0.0168(9) -0.0007(7) 0.0006(7) -0.0010(6)
C4 0.0133(9) 0.0156(9) 0.0124(8) -0.0007(7) 0.0014(7) -0.0013(7)
C5 0.0136(9) 0.0133(8) 0.0140(8) -0.0006(7) -0.0010(7) -0.0006(7)
C6 0.0115(9) 0.0174(9) 0.0171(9) 0.0002(7) -0.0008(7) -0.0022(7)
C7 0.0122(9) 0.0175(10) 0.0159(9) 0.0003(7) 0.0014(7) -0.0009(7)
C8 0.0160(10) 0.0130(10) 0.0366(14) 0.0034(9) 0.0050(9) -0.0017(8)
C9 0.0104(8) 0.0106(8) 0.0127(8) -0.0008(6) 0.0008(6) -0.0008(6)
C10 0.0163(10) 0.0191(10) 0.0218(11) -0.0071(8) -0.0024(8) 0.0037(8)
C11 0.0108(8) 0.0105(8) 0.0119(8) 0.0002(6) 0.0009(6) 0.0010(6)
N1 0.0121(8) 0.0197(9) 0.0199(9) -0.0054(7) 0.0028(7) -0.0023(7)
N2 0.0164(9) 0.0182(8) 0.0166(8) -0.0012(7) -0.0038(7) -0.0011(7)
O1 0.0193(8) 0.0126(7) 0.0186(7) -0.0016(6) 0.0024(6) -0.0040(6)
O2 0.0139(7) 0.0106(6) 0.0161(7) -0.0003(5) 0.0005(6) -0.0002(5)
O3 0.0130(8) 0.0368(11) 0.0237(9) -0.0045(8) -0.0036(7) -0.0020(7)
O4 0.0224(10) 0.0427(12) 0.0251(10) -0.0006(9) 0.0073(8) -0.0151(9)
O5 0.0304(11) 0.0315(10) 0.0159(8) -0.0025(7) 0.0016(7) -0.0060(8)
O6 0.0220(9) 0.0323(10) 0.0274(10) -0.0050(8) -0.0041(8) -0.0118(8)
O7 0.0093(7) 0.0147(7) 0.0221(8) 0.0041(6) -0.0021(6) -0.0007(5)
O8 0.0089(6) 0.0108(7) 0.0248(8) 0.0012(6) 0.0002(6) -0.0003(5)
O9 0.0071(6) 0.0131(7) 0.0189(7) -0.0001(5) -0.0003(5) 0.0017(5)
O10 0.0101(7) 0.0230(8) 0.0178(7) -0.0062(6) -0.0036(6) 0.0066(6)
O1W 0.0080(7) 0.0105(7) 0.0258(8) -0.0010(6) -0.0040(6) -0.0001(5)
O2W 0.0113(7) 0.0227(8) 0.0174(7) 0.0047(6) -0.0030(6) -0.0078(6)
Gd1 0.00518(4) 0.00803(4) 0.01235(4) -0.00034(3) -0.00045(3) 0.00018(3)

loop_
_atom_type_symbol
_atom_type_description
_atom_type_scat_dispersion_real
_atom_type_scat_dispersion_imag
_atom_type_scat_source
C C 0.0030 0.0020 'International Tables Vol C Tables 4.2.6.8 and 6.1.1.4'
H H 0.0000 0.0000 'International Tables Vol C Tables 4.2.6.8 and 6.1.1.4'
N N 0.0060 0.0030 'International Tables Vol C Tables 4.2.6.8 and 6.1.1.4'
O O 0.0110 0.0060 'International Tables Vol C Tables 4.2.6.8 and 6.1.1.4'
Gd Gd -0.1650 3.9040 'International Tables Vol C Tables 4.2.6.8 and 6.1.1.4'

loop_
_geom_angle_atom_site_label_1
_geom_angle_atom_site_label_2
_geom_angle_atom_site_label_3
_geom_angle
_geom_angle_site_symmetry_1
_geom_angle_site_symmetry_3
O1 C1 O2 122.1(2) . .
O1 C1 C2 119.6(2) . .
O2 C1 C2 118.13(19) . .
C7 C2 C3 117.8(2) . .
C7 C2 C1 117.60(19) . .
C3 C2 C1 124.5(2) . .
C4 C3 C2 123.2(2) . .
C4 C3 N1 116.5(2) . .
C2 C3 N1 120.3(2) . .
C5 C4 C3 116.5(2) . .
C5 C4 H4 121.8 . .
C3 C4 H4 121.8 . .
C6 C5 C4 123.1(2) . .
C6 C5 N2 119.0(2) . .
C4 C5 N2 117.9(2) . .
C5 C6 C7 118.8(2) . .
C5 C6 H6 120.6 . .
C7 C6 H6 120.6 . .
C6 C7 C2 120.7(2) . .
C6 C7 H7 119.7 . .
C2 C7 H7 119.7 . .
C9 C8 H8A 109.5 . .
C9 C8 H8B 109.5 . .
H8A C8 H8B 109.5 . .
C9 C8 H8C 109.5 . .
H8A C8 H8C 109.5 . .
H8B C8 H8C 109.5 . .
O7 C9 O8 119.6(2) . .
O7 C9 C8 120.3(2) . .
O8 C9 C8 120.1(2) . .
C11 C10 H10A 109.5 . .
C11 C10 H10B 109.5 . .
H10A C10 H10B 109.5 . .
C11 C10 H10C 109.5 . .
H10A C10 H10C 109.5 . .
H10B C10 H10C 109.5 . .
O10 C11 O9 119.11(19) . .
O10 C11 C10 119.9(2) . .
O9 C11 C10 121.0(2) . .
O3 N1 O4 124.6(2) . .
O3 N1 C3 117.8(2) . .
O4 N1 C3 117.5(2) . .
O5 N2 O6 124.6(2) . .
O5 N2 C5 117.7(2) . .
O6 N2 C5 117.7(2) . .
C1 O1 Gd1 91.96(14) . .
C1 O2 Gd1 92.89(13) . .
C9 O7 Gd1 95.05(13) . .
C9 O8 Gd1 92.05(13) . .
C11 O9 Gd1 154.15(15) . 5
C11 O9 Gd1 91.69(13) . .
Gd1 O9 Gd1 112.25(6) 5 .
C11 O10 Gd1 97.64(13) . .
Gd1 O1W H11W 127(2) . .
Gd1 O1W H12W 129(2) . .
H11W O1W H12W 104(2) . .
Gd1 O2W H22W 122(2) . .
Gd1 O2W H21W 131(2) . .
H22W O2W H21W 106(2) . .
O2W Gd1 O1W 86.27(6) . .
O2W Gd1 O9 77.15(6) . 5
O1W Gd1 O9 157.47(6) . 5
O2W Gd1 O7 145.09(6) . .
O1W Gd1 O7 126.65(6) . .
O9 Gd1 O7 73.47(6) 5 .
O2W Gd1 O10 78.62(7) . .
O1W Gd1 O10 72.88(6) . .
O9 Gd1 O10 117.63(6) 5 .
O7 Gd1 O10 98.69(6) . .
O2W Gd1 O2 74.30(6) . .
O1W Gd1 O2 72.40(6) . .
O9 Gd1 O2 88.33(6) 5 .
O7 Gd1 O2 122.58(6) . .
O10 Gd1 O2 136.83(6) . .
O2W Gd1 O8 147.94(6) . .
O1W Gd1 O8 75.36(6) . .
O9 Gd1 O8 126.17(5) 5 .
O7 Gd1 O8 52.95(5) . .
O10 Gd1 O8 71.01(6) . .
O2 Gd1 O8 122.58(6) . .
O2W Gd1 O1 126.68(6) . .
O1W Gd1 O1 80.91(6) . .
O9 Gd1 O1 96.76(6) 5 .
O7 Gd1 O1 75.74(6) . .
O10 Gd1 O1 142.37(6) . .
O2 Gd1 O1 52.46(5) . .
O8 Gd1 O1 76.62(6) . .
O2W Gd1 O9 77.43(6) . .
O1W Gd1 O9 123.61(6) . .
O9 Gd1 O9 67.75(6) 5 .
O7 Gd1 O9 74.31(6) . .
O10 Gd1 O9 51.17(5) . .
O2 Gd1 O9 146.37(5) . .
O8 Gd1 O9 91.00(5) . .
O1 Gd1 O9 149.17(5) . .

loop_
_geom_bond_atom_site_label_1
_geom_bond_atom_site_label_2
_geom_bond_distance
_geom_bond_site_symmetry_2
C1 O1 1.256(3) .
C1 O2 1.266(3) .
C1 C2 1.507(3) .
C2 C7 1.394(3) .
C2 C3 1.397(3) .
C3 C4 1.386(3) .
C3 N1 1.470(3) .
C4 C5 1.383(3) .
C4 H4 0.9500 .
C5 C6 1.380(3) .
C5 N2 1.468(3) .
C6 C7 1.392(3) .
C6 H6 0.9500 .
C7 H7 0.9500 .
C8 C9 1.490(3) .
C8 H8A 0.9800 .
C8 H8B 0.9800 .
C8 H8C 0.9800 .
C9 O7 1.261(3) .
C9 O8 1.274(3) .
C10 C11 1.495(3) .
C10 H10A 0.9800 .
C10 H10B 0.9800 .
C10 H10C 0.9800 .
C11 O10 1.260(3) .
C11 O9 1.273(3) .
N1 O3 1.223(3) .
N1 O4 1.228(3) .
N2 O5 1.222(3) .
N2 O6 1.229(3) .
O1 Gd1 2.5093(18) .
O2 Gd1 2.4839(16) .
O7 Gd1 2.4280(17) .
O8 Gd1 2.4847(17) .
O9 Gd1 2.3890(16) 5
O9 Gd1 2.5850(17) .
O10 Gd1 2.4664(17) .
O1W Gd1 2.3678(16) .
O1W H11W 0.815(17) .
O1W H12W 0.812(17) .
O2W Gd1 2.3629(17) .
O2W H22W 0.814(17) .
O2W H21W 0.807(17) .

loop_
_geom_torsion_atom_site_label_1
_geom_torsion_atom_site_label_2
_geom_torsion_atom_site_label_3
_geom_torsion_atom_site_label_4
_geom_torsion
_geom_torsion_site_symmetry_4
O1 C1 C2 C7 126.3(2) .
O2 C1 C2 C7 -49.4(3) .
O1 C1 C2 C3 -49.2(3) .
O2 C1 C2 C3 135.1(2) .
C7 C2 C3 C4 -1.2(3) .
C1 C2 C3 C4 174.4(2) .
C7 C2 C3 N1 176.2(2) .
C1 C2 C3 N1 -8.3(3) .
C2 C3 C4 C5 1.9(3) .
N1 C3 C4 C5 -175.6(2) .
C3 C4 C5 C6 -0.8(3) .
C3 C4 C5 N2 -180.0(2) .
C4 C5 C6 C7 -1.0(4) .
N2 C5 C6 C7 178.2(2) .
C5 C6 C7 C2 1.7(3) .
C3 C2 C7 C6 -0.7(3) .
C1 C2 C7 C6 -176.5(2) .
C4 C3 N1 O3 141.4(2) .
C2 C3 N1 O3 -36.2(3) .
C4 C3 N1 O4 -37.2(3) .
C2 C3 N1 O4 145.3(2) .
C6 C5 N2 O5 -161.7(2) .
C4 C5 N2 O5 17.6(3) .
C6 C5 N2 O6 17.9(3) .
C4 C5 N2 O6 -162.9(2) .
O2 C1 O1 Gd1 8.0(2) .
C2 C1 O1 Gd1 -167.52(17) .
O1 C1 O2 Gd1 -8.1(2) .
C2 C1 O2 Gd1 167.50(16) .
O8 C9 O7 Gd1 5.8(2) .
C8 C9 O7 Gd1 -171.8(2) .
O7 C9 O8 Gd1 -5.6(2) .
C8 C9 O8 Gd1 172.0(2) .
O10 C11 O9 Gd1 152.2(2) 5
C10 C11 O9 Gd1 -30.2(5) 5
O10 C11 O9 Gd1 -6.1(2) .
C10 C11 O9 Gd1 171.44(19) .
O9 C11 O10 Gd1 6.5(2) .
C10 C11 O10 Gd1 -171.12(18) .
